data_7028474
loop_
_publ_author_name
'Balasanthiran, Vagulejan'
'Chisholm, Malcolm H.'
'Choojun, Kittisak'
'Durr, Christopher B.'

_publ_section_title
;
 Ethyl 2-hydroxy-2-methylpropanoate derivatives of magnesium and zinc. The
 effect of chelation on the homo- and copolymerization of lactide and
 \e-caprolactone.
;
_journal_issue 7
_journal_name_full 'Dalton transactions (Cambridge, England : 2003)'
_journal_page_first 2781
_journal_page_last 2788
_journal_paper_doi 10.1039/c3dt52553h
_journal_volume 43
_journal_year 2014
_chemical_compound_source 'synthesis as described'
_chemical_formula_moiety 'C42 H62 Mg1 N4 O3, C4 H10 O'
_chemical_formula_sum 'C46 H72 Mg N4 O4'
_chemical_formula_weight 769.38
_chemical_name_common 'Chisholm 1955'
_space_group_crystal_system monoclinic
_space_group_IT_number 14
_space_group_name_Hall '-P 2ybc'
_space_group_name_H-M_alt 'P 1 21/c 1'
_symmetry_space_group_name_Hall '-P 2ybc'
_symmetry_space_group_name_H-M 'P 1 21/c 1'
_atom_sites_solution_hydrogens geom
_cell_angle_alpha 90
_cell_angle_beta 113.8470(10)
_cell_angle_gamma 90
_cell_formula_units_Z 4
_cell_length_a 17.5272(4)
_cell_length_b 15.8378(4)
_cell_length_c 18.0904(3)
_cell_measurement_reflns_used 10913
_cell_measurement_temperature 150(2)
_cell_measurement_theta_max 27.485
_cell_measurement_theta_min 1.018
_cell_measurement_wavelength 0.71073
_cell_volume 4593.04(18)
_computing_cell_refinement 'HKL Scalepack (Otwinowski & Minor 1997)'
_computing_data_collection 'Collect (Bruker AXS BV, 1997-2004)'
_computing_data_reduction 'HKL Denzo and Scalepack (Otwinowski & Minor 1997)'
_computing_molecular_graphics 'Ortep-3 for Windows (Farrugia, 1997)'
_computing_publication_material 'WinGX publication routines (Farrugia, 1999)'
_computing_structure_refinement 'SHELXL-2012 (Sheldrick, 2012)'
_diffrn_ambient_temperature 150(2)
_diffrn_detector 'CCD plate'
_diffrn_detector_area_resol_mean 9
_diffrn_measured_fraction_theta_full 1
_diffrn_measured_fraction_theta_max 0.999
_diffrn_measurement_device '95mm CCD camera on \k-goniostat'
_diffrn_measurement_device_type KappaCCD
_diffrn_measurement_method CCD
_diffrn_orient_matrix_type 'by Bruker AXS Collect from scalepack cell'
_diffrn_orient_matrix_UB_11 -0.0365815
_diffrn_orient_matrix_UB_12 -0.014037
_diffrn_orient_matrix_UB_13 0.0287342
_diffrn_orient_matrix_UB_21 0.0302341
_diffrn_orient_matrix_UB_22 0.0425341
_diffrn_orient_matrix_UB_23 0.0426642
_diffrn_orient_matrix_UB_31 -0.0404518
_diffrn_orient_matrix_UB_32 0.0444845
_diffrn_orient_matrix_UB_33 -0.0317266
_diffrn_radiation_monochromator 'horizonally mounted graphite crystal'
_diffrn_radiation_probe x-ray
_diffrn_radiation_type MoK\a
_diffrn_radiation_wavelength 0.71073
_diffrn_reflns_av_R_equivalents 0.044
_diffrn_reflns_Laue_measured_fraction_full 1
_diffrn_reflns_Laue_measured_fraction_max 0.999
_diffrn_reflns_limit_h_max 22
_diffrn_reflns_limit_h_min -22
_diffrn_reflns_limit_k_max 20
_diffrn_reflns_limit_k_min -19
_diffrn_reflns_limit_l_max 23
_diffrn_reflns_limit_l_min -23
_diffrn_reflns_number 18839
_diffrn_reflns_point_group_measured_fraction_full 1
_diffrn_reflns_point_group_measured_fraction_max 0.999
_diffrn_reflns_theta_full 25.242
_diffrn_reflns_theta_max 27.499
_diffrn_reflns_theta_min 1.78
_diffrn_source 'Enraf Nonius FR590'
_exptl_absorpt_coefficient_mu 0.083
_exptl_absorpt_correction_T_max 0.975
_exptl_absorpt_correction_T_min 0.840
_exptl_absorpt_correction_type multi-scan
_exptl_absorpt_process_details 'HKL Scalepack (Otwinowski & Minor, 1997)'
_exptl_crystal_colour colourless
_exptl_crystal_density_diffrn 1.113
_exptl_crystal_density_method 'not measured'
_exptl_crystal_description block
_exptl_crystal_F_000 1680
_exptl_crystal_size_max 0.35
_exptl_crystal_size_mid 0.35
_exptl_crystal_size_min 0.31
_refine_diff_density_max 0.254
_refine_diff_density_min -0.24
_refine_diff_density_rms 0.051
_refine_ls_extinction_method none
_refine_ls_goodness_of_fit_ref 1.034
_refine_ls_hydrogen_treatment constr
_refine_ls_matrix_type full
_refine_ls_number_parameters 500
_refine_ls_number_reflns 10545
_refine_ls_number_restraints 0
_refine_ls_restrained_S_all 1.034
_refine_ls_R_factor_all 0.0767
_refine_ls_R_factor_gt 0.0468
_refine_ls_shift/su_max 0.001
_refine_ls_shift/su_mean 0
_refine_ls_structure_factor_coef Fsqd
_refine_ls_weighting_details
;
 w=1/[\s^2^(Fo^2^)+(0.0677P)^2^+0.8552P]
 where P=(Fo^2^+2Fc^2^)/3
;
_refine_ls_weighting_scheme calc
_refine_ls_wR_factor_gt 0.1179
_refine_ls_wR_factor_ref 0.1328
_reflns_number_gt 7369
_reflns_number_total 10545
_reflns_threshold_expression 'I > 2\s(I)'
_cod_data_source_file c3dt52553h.txt
_cod_data_source_block cbd048
_cod_database_code 7028474
_shelx_space_group_comment
;
The symmetry employed for this shelxl refinement is uniquely defined
by the following loop, which should always be used as a source of
symmetry information in preference to the above space-group names.
They are only intended as comments.
;

loop_
_space_group_symop_operation_xyz
'x, y, z'
'-x, y+1/2, -z+1/2'
'-x, -y, -z'
'x, -y-1/2, z-1/2'

loop_
_atom_site_label
_atom_site_type_symbol
_atom_site_fract_x
_atom_site_fract_y
_atom_site_fract_z
_atom_site_U_iso_or_equiv
_atom_site_adp_type
_atom_site_occupancy
_atom_site_calc_flag
C1A C 0.6188(2) 0.1593(2) 0.63470(18) 0.1055(11) Uani 1 d
H1A1 H 0.5795 0.1619 0.6608 0.158 Uiso 1 calc
H1A2 H 0.6427 0.2154 0.6355 0.158 Uiso 1 calc
H1A3 H 0.6636 0.1193 0.6639 0.158 Uiso 1 calc
C2A C 0.57443(16) 0.13087(19) 0.55012(17) 0.0855(8) Uani 1 d
H2A1 H 0.55 0.0743 0.549 0.103 Uiso 1 calc
H2A2 H 0.5285 0.1705 0.5206 0.103 Uiso 1 calc
C3A C 0.59488(14) 0.09872(14) 0.43207(13) 0.0676(6) Uani 1 d
H3A1 H 0.5488 0.1368 0.3992 0.081 Uiso 1 calc
H3A2 H 0.5716 0.0414 0.4303 0.081 Uiso 1 calc
C4A C 0.65924(16) 0.09670(17) 0.39872(15) 0.0789(7) Uani 1 d
H4A1 H 0.6342 0.0768 0.3427 0.118 Uiso 1 calc
H4A2 H 0.7043 0.0584 0.431 0.118 Uiso 1 calc
H4A3 H 0.6818 0.1536 0.4004 0.118 Uiso 1 calc
O1A O 0.63072(8) 0.12755(9) 0.51219(8) 0.0589(4) Uani 1 d
C1 C 0.20830(9) 0.33756(9) 1.02742(8) 0.0282(3) Uani 1 d
C2 C 0.13530(10) 0.38189(10) 0.98153(9) 0.0328(3) Uani 1 d
C3 C 0.10955(11) 0.44651(11) 1.01858(10) 0.0429(4) Uani 1 d
H3 H 0.061 0.4781 0.9875 0.051 Uiso 1 calc
C4 C 0.15286(12) 0.46566(12) 1.09926(11) 0.0491(5) Uani 1 d
H4 H 0.1345 0.51 1.1234 0.059 Uiso 1 calc
C5 C 0.22317(11) 0.41964(11) 1.14448(10) 0.0448(4) Uani 1 d
H5 H 0.2523 0.4319 1.2004 0.054 Uiso 1 calc
C6 C 0.25231(10) 0.35587(10) 1.11012(9) 0.0330(3) Uani 1 d
C7 C 0.29256(9) 0.28831(9) 0.96131(8) 0.0274(3) Uani 1 d
C8 C 0.34034(9) 0.22776(10) 0.94228(8) 0.0301(3) Uani 1 d
H8 H 0.3695 0.2483 0.9117 0.036 Uiso 1 calc
C9 C 0.35155(9) 0.14131(10) 0.96165(8) 0.0303(3) Uani 1 d
C10 C 0.32968(9) 0.01116(10) 1.01501(9) 0.0323(3) Uani 1 d
C11 C 0.30663(9) -0.05550(10) 0.95836(9) 0.0345(3) Uani 1 d
C12 C 0.33098(10) -0.13737(11) 0.98610(11) 0.0406(4) Uani 1 d
H12 H 0.3155 -0.1827 0.9485 0.049 Uiso 1 calc
C13 C 0.37709(11) -0.15406(11) 1.06695(11) 0.0446(4) Uani 1 d
H13 H 0.3948 -0.21 1.0844 0.054 Uiso 1 calc
C14 C 0.39715(10) -0.08894(12) 1.12211(11) 0.0439(4) Uani 1 d
H14 H 0.4278 -0.1009 1.1778 0.053 Uiso 1 calc
C15 C 0.37356(9) -0.00600(10) 1.09816(9) 0.0361(4) Uani 1 d
C16 C 0.25279(10) -0.04177(11) 0.86894(9) 0.0389(4) Uani 1 d
H16 H 0.2503 0.0203 0.8583 0.047 Uiso 1 calc
C17 C 0.16396(11) -0.07278(13) 0.84681(11) 0.0505(5) Uani 1 d
H17A H 0.1307 -0.063 0.7891 0.076 Uiso 1 calc
H17B H 0.1392 -0.0419 0.8786 0.076 Uiso 1 calc
H17C H 0.1648 -0.1333 0.8584 0.076 Uiso 1 calc
C18 C 0.28895(14) -0.08434(13) 0.81404(12) 0.0573(5) Uani 1 d
H18A H 0.3461 -0.0643 0.8283 0.086 Uiso 1 calc
H18B H 0.2545 -0.0702 0.7575 0.086 Uiso 1 calc
H18C H 0.2894 -0.1457 0.8212 0.086 Uiso 1 calc
C19 C 0.39401(10) 0.06472(12) 1.16053(10) 0.0423(4) Uani 1 d
H19 H 0.3464 0.1055 1.1408 0.051 Uiso 1 calc
C20 C 0.40287(12) 0.03383(13) 1.24362(10) 0.0529(5) Uani 1 d
H20A H 0.3527 0.0025 1.2382 0.079 Uiso 1 calc
H20B H 0.4099 0.0824 1.2794 0.079 Uiso 1 calc
H20C H 0.4517 -0.0032 1.2666 0.079 Uiso 1 calc
C21 C 0.47213(12) 0.11309(15) 1.16855(12) 0.0612(5) Uani 1 d
H21A H 0.4829 0.1582 1.2086 0.092 Uiso 1 calc
H21B H 0.4639 0.1378 1.1162 0.092 Uiso 1 calc
H21C H 0.5198 0.0744 1.186 0.092 Uiso 1 calc
C22 C 0.42304(10) 0.09906(12) 0.94862(11) 0.0434(4) Uani 1 d
H22A H 0.4606 0.0721 0.999 0.065 Uiso 1 calc
H22B H 0.4539 0.1416 0.9324 0.065 Uiso 1 calc
H22C H 0.4007 0.0563 0.9061 0.065 Uiso 1 calc
C23 C 0.30689(10) 0.37935(10) 0.94392(10) 0.0363(4) Uani 1 d
H23A H 0.2574 0.4005 0.8987 0.054 Uiso 1 calc
H23B H 0.3552 0.3824 0.9298 0.054 Uiso 1 calc
H23C H 0.3173 0.4139 0.992 0.054 Uiso 1 calc
C24 C 0.33110(10) 0.30763(11) 1.16119(9) 0.0387(4) Uani 1 d
H24 H 0.3316 0.2543 1.1318 0.046 Uiso 1 calc
C25 C 0.33362(15) 0.28320(15) 1.24339(12) 0.0673(6) Uani 1 d
H25A H 0.3852 0.2521 1.2738 0.101 Uiso 1 calc
H25B H 0.2855 0.2474 1.2361 0.101 Uiso 1 calc
H25C H 0.3318 0.3343 1.2732 0.101 Uiso 1 calc
C26 C 0.40875(13) 0.35723(17) 1.17146(15) 0.0802(8) Uani 1 d
H26A H 0.4584 0.3244 1.2041 0.12 Uiso 1 calc
H26B H 0.4091 0.4109 1.1986 0.12 Uiso 1 calc
H26C H 0.409 0.3684 1.1183 0.12 Uiso 1 calc
C27 C 0.08150(10) 0.36002(11) 0.89412(9) 0.0385(4) Uani 1 d
H27 H 0.1114 0.316 0.8764 0.046 Uiso 1 calc
C28 C -0.00102(11) 0.32264(12) 0.88731(11) 0.0476(4) Uani 1 d
H28A H -0.0352 0.3085 0.8307 0.071 Uiso 1 calc
H28B H -0.0306 0.3639 0.9064 0.071 Uiso 1 calc
H28C H 0.0096 0.2714 0.9204 0.071 Uiso 1 calc
C29 C 0.06573(12) 0.43552(13) 0.83740(11) 0.0528(5) Uani 1 d
H29A H 0.0306 0.418 0.782 0.079 Uiso 1 calc
H29B H 0.1191 0.4569 0.8396 0.079 Uiso 1 calc
H29C H 0.0374 0.4801 0.8542 0.079 Uiso 1 calc
C30 C 0.02653(9) 0.12104(10) 0.85057(9) 0.0317(3) Uani 1 d
H30 H 0.0103 0.103 0.8922 0.038 Uiso 1 calc
C31 C -0.03431(10) 0.12560(11) 0.77357(9) 0.0375(4) Uani 1 d
H31 H -0.0902 0.111 0.7634 0.045 Uiso 1 calc
C32 C -0.01377(10) 0.15191(10) 0.70972(9) 0.0361(4) Uani 1 d
C33 C 0.07147(10) 0.16911(10) 0.73058(9) 0.0354(4) Uani 1 d
H33 H 0.0901 0.1849 0.69 0.042 Uiso 1 calc
C34 C 0.12730(9) 0.16288(10) 0.80970(9) 0.0317(3) Uani 1 d
H34 H 0.1841 0.1755 0.8219 0.038 Uiso 1 calc
C35 C -0.16087(13) 0.15308(16) 0.61511(13) 0.0732(7) Uani 1 d
H35A H -0.1934 0.1786 0.5623 0.11 Uiso 1 calc
H35B H -0.1729 0.1825 0.6569 0.11 Uiso 1 calc
H35C H -0.1759 0.0934 0.6141 0.11 Uiso 1 calc
C36 C -0.04949(15) 0.17517(13) 0.56540(10) 0.0623(6) Uani 1 d
H36A H -0.0946 0.156 0.5152 0.093 Uiso 1 calc
H36B H 0.0017 0.144 0.5739 0.093 Uiso 1 calc
H36C H -0.04 0.2357 0.5615 0.093 Uiso 1 calc
C37 C 0.15168(8) 0.01469(9) 1.07874(8) 0.0289(3) Uani 1 d
C38 C 0.13239(9) 0.09549(10) 1.11432(9) 0.0313(3) Uani 1 d
C39 C 0.18373(11) 0.09705(12) 1.20604(10) 0.0448(4) Uani 1 d
H39A H 0.2433 0.099 1.2172 0.067 Uiso 1 calc
H39B H 0.1719 0.0461 1.2303 0.067 Uiso 1 calc
H39C H 0.1688 0.1471 1.2292 0.067 Uiso 1 calc
C40 C 0.03907(10) 0.09248(11) 1.09721(11) 0.0413(4) Uani 1 d
H40A H 0.0061 0.0917 1.0387 0.062 Uiso 1 calc
H40B H 0.0243 0.1424 1.1207 0.062 Uiso 1 calc
H40C H 0.0274 0.0414 1.1214 0.062 Uiso 1 calc
C41 C 0.17377(11) -0.13356(10) 1.08435(10) 0.0420(4) Uani 1 d
H41A H 0.2192 -0.1209 1.0668 0.05 Uiso 1 calc
H41B H 0.125 -0.1544 1.037 0.05 Uiso 1 calc
C42 C 0.20150(14) -0.19852(13) 1.14852(13) 0.0608(5) Uani 1 d
H42A H 0.2172 -0.2499 1.1279 0.091 Uiso 1 calc
H42B H 0.156 -0.2113 1.1651 0.091 Uiso 1 calc
H42C H 0.2497 -0.1774 1.1951 0.091 Uiso 1 calc
Mg1 Mg 0.19485(3) 0.14581(3) 0.99564(3) 0.02501(12) Uani 1 d
N1 N 0.23849(7) 0.26977(7) 0.99342(6) 0.0254(3) Uani 1 d
N2 N 0.30515(7) 0.09705(8) 0.99073(7) 0.0282(3) Uani 1 d
N3 N 0.10711(7) 0.14010(8) 0.87152(7) 0.0278(3) Uani 1 d
N4 N -0.07259(10) 0.16012(11) 0.63301(8) 0.0531(4) Uani 1 d
O1 O 0.16658(6) 0.01676(7) 1.01831(6) 0.0316(2) Uani 1 d
O2 O 0.15066(7) 0.16292(7) 1.07651(6) 0.0368(3) Uani 1 d
O3 O 0.15127(7) -0.05729(7) 1.11656(6) 0.0360(3) Uani 1 d

loop_
_atom_site_aniso_label
_atom_site_aniso_U_11
_atom_site_aniso_U_22
_atom_site_aniso_U_33
_atom_site_aniso_U_23
_atom_site_aniso_U_13
_atom_site_aniso_U_12
C1A 0.132(3) 0.112(2) 0.104(2) -0.0186(18) 0.080(2) -0.049(2)
C2A 0.0668(15) 0.090(2) 0.106(2) -0.0056(16) 0.0418(15) -0.0222(14)
C3A 0.0639(13) 0.0501(13) 0.0672(13) -0.0068(10) 0.0042(11) -0.0133(10)
C4A 0.0859(17) 0.0755(17) 0.0698(15) -0.0205(12) 0.0258(13) -0.0033(13)
O1A 0.0471(7) 0.0611(9) 0.0630(8) -0.0077(7) 0.0165(7) -0.0123(6)
C1 0.0337(8) 0.0246(8) 0.0303(7) -0.0023(6) 0.0170(6) -0.0041(6)
C2 0.0392(8) 0.0282(8) 0.0354(8) -0.0015(6) 0.0194(7) 0.0020(7)
C3 0.0451(9) 0.0358(10) 0.0503(10) -0.0065(8) 0.0220(8) 0.0070(8)
C4 0.0561(11) 0.0430(11) 0.0546(11) -0.0180(9) 0.0290(9) 0.0009(9)
C5 0.0527(11) 0.0444(10) 0.0399(9) -0.0166(8) 0.0214(8) -0.0091(8)
C6 0.0383(8) 0.0306(8) 0.0328(8) -0.0055(6) 0.0172(7) -0.0073(7)
C7 0.0274(7) 0.0305(8) 0.0216(6) 0.0005(6) 0.0070(6) -0.0026(6)
C8 0.0286(7) 0.0345(8) 0.0304(7) 0.0020(6) 0.0152(6) -0.0014(6)
C9 0.0255(7) 0.0354(9) 0.0302(7) 0.0012(6) 0.0115(6) 0.0023(6)
C10 0.0252(7) 0.0325(9) 0.0408(8) 0.0069(7) 0.0150(6) 0.0065(6)
C11 0.0324(8) 0.0330(9) 0.0430(9) 0.0048(7) 0.0202(7) 0.0064(7)
C12 0.0411(9) 0.0325(9) 0.0530(10) 0.0030(7) 0.0240(8) 0.0078(7)
C13 0.0431(10) 0.0338(10) 0.0607(11) 0.0145(8) 0.0248(9) 0.0138(8)
C14 0.0356(9) 0.0468(11) 0.0453(9) 0.0155(8) 0.0121(7) 0.0126(8)
C15 0.0264(7) 0.0391(9) 0.0408(8) 0.0075(7) 0.0116(7) 0.0060(7)
C16 0.0480(10) 0.0316(9) 0.0387(8) 0.0009(7) 0.0191(7) 0.0085(7)
C17 0.0503(11) 0.0522(12) 0.0439(10) -0.0093(8) 0.0138(8) -0.0013(9)
C18 0.0789(14) 0.0515(12) 0.0536(11) 0.0053(9) 0.0394(11) 0.0165(10)
C19 0.0341(8) 0.0470(10) 0.0378(9) 0.0070(7) 0.0062(7) 0.0079(7)
C20 0.0505(11) 0.0600(13) 0.0406(9) 0.0079(9) 0.0105(8) 0.0145(9)
C21 0.0507(11) 0.0704(15) 0.0524(11) -0.0018(10) 0.0103(9) -0.0138(10)
C22 0.0346(9) 0.0450(11) 0.0588(11) 0.0051(8) 0.0273(8) 0.0071(7)
C23 0.0409(9) 0.0336(9) 0.0392(8) 0.0020(7) 0.0212(7) -0.0048(7)
C24 0.0424(9) 0.0399(10) 0.0284(8) -0.0071(7) 0.0086(7) -0.0072(7)
C25 0.0854(16) 0.0686(15) 0.0494(11) 0.0168(10) 0.0288(11) 0.0082(12)
C26 0.0392(11) 0.102(2) 0.0779(15) 0.0361(14) 0.0011(10) -0.0136(12)
C27 0.0417(9) 0.0384(10) 0.0341(8) -0.0004(7) 0.0142(7) 0.0128(7)
C28 0.0477(10) 0.0442(11) 0.0459(10) -0.0063(8) 0.0137(8) 0.0036(8)
C29 0.0581(11) 0.0562(12) 0.0449(10) 0.0122(9) 0.0218(9) 0.0158(10)
C30 0.0329(8) 0.0312(8) 0.0326(8) -0.0035(6) 0.0148(6) -0.0036(6)
C31 0.0274(8) 0.0421(10) 0.0378(8) -0.0083(7) 0.0077(7) -0.0020(7)
C32 0.0380(9) 0.0325(9) 0.0294(8) -0.0045(6) 0.0050(7) 0.0058(7)
C33 0.0432(9) 0.0345(9) 0.0285(7) -0.0003(6) 0.0144(7) -0.0007(7)
C34 0.0300(8) 0.0323(8) 0.0329(8) -0.0014(6) 0.0127(6) -0.0013(6)
C35 0.0445(11) 0.0860(17) 0.0584(12) -0.0064(12) -0.0107(10) 0.0113(11)
C36 0.0909(16) 0.0472(12) 0.0290(9) 0.0021(8) 0.0040(9) -0.0006(11)
C37 0.0233(7) 0.0312(8) 0.0316(7) 0.0032(6) 0.0104(6) -0.0016(6)
C38 0.0343(8) 0.0307(8) 0.0349(8) 0.0017(6) 0.0202(7) 0.0000(6)
C39 0.0498(10) 0.0512(11) 0.0372(9) -0.0039(8) 0.0214(8) 0.0033(8)
C40 0.0376(9) 0.0393(10) 0.0542(10) 0.0027(8) 0.0260(8) 0.0028(7)
C41 0.0475(10) 0.0300(9) 0.0479(9) 0.0011(7) 0.0186(8) 0.0057(7)
C42 0.0781(14) 0.0418(11) 0.0755(13) 0.0188(10) 0.0445(12) 0.0185(10)
Mg1 0.0242(2) 0.0262(3) 0.0245(2) 0.00081(19) 0.00977(19) 0.00028(19)
N1 0.0280(6) 0.0260(6) 0.0235(5) -0.0007(5) 0.0117(5) 0.0003(5)
N2 0.0254(6) 0.0280(7) 0.0308(6) 0.0034(5) 0.0110(5) 0.0036(5)
N3 0.0286(6) 0.0259(7) 0.0272(6) -0.0001(5) 0.0095(5) 0.0004(5)
N4 0.0476(9) 0.0668(11) 0.0295(7) -0.0032(7) -0.0004(6) 0.0097(8)
O1 0.0362(6) 0.0304(6) 0.0315(5) 0.0001(4) 0.0168(4) 0.0002(4)
O2 0.0500(7) 0.0279(6) 0.0442(6) -0.0008(5) 0.0310(5) -0.0030(5)
O3 0.0440(6) 0.0285(6) 0.0421(6) 0.0059(5) 0.0242(5) 0.0029(5)

loop_
_atom_type_symbol
_atom_type_description
_atom_type_scat_dispersion_real
_atom_type_scat_dispersion_imag
_atom_type_scat_source
C C 0.0033 0.0016 'International Tables Vol C Tables 4.2.6.8 and 6.1.1.4'
H H 0 0 'International Tables Vol C Tables 4.2.6.8 and 6.1.1.4'
Mg Mg 0.0486 0.0363 'International Tables Vol C Tables 4.2.6.8 and 6.1.1.4'
N N 0.0061 0.0033 'International Tables Vol C Tables 4.2.6.8 and 6.1.1.4'
O O 0.0106 0.006 'International Tables Vol C Tables 4.2.6.8 and 6.1.1.4'

loop_
_geom_angle_atom_site_label_1
_geom_angle_atom_site_label_2
_geom_angle_atom_site_label_3
_geom_angle
C2A C1A H1A1 109.5
C2A C1A H1A2 109.5
H1A1 C1A H1A2 109.5
C2A C1A H1A3 109.5
H1A1 C1A H1A3 109.5
H1A2 C1A H1A3 109.5
O1A C2A C1A 109.6(2)
O1A C2A H2A1 109.7
C1A C2A H2A1 109.7
O1A C2A H2A2 109.7
C1A C2A H2A2 109.7
H2A1 C2A H2A2 108.2
O1A C3A C4A 109.38(18)
O1A C3A H3A1 109.8
C4A C3A H3A1 109.8
O1A C3A H3A2 109.8
C4A C3A H3A2 109.8
H3A1 C3A H3A2 108.2
C3A C4A H4A1 109.5
C3A C4A H4A2 109.5
H4A1 C4A H4A2 109.5
C3A C4A H4A3 109.5
H4A1 C4A H4A3 109.5
H4A2 C4A H4A3 109.5
C3A O1A C2A 113.90(17)
C2 C1 C6 120.22(13)
C2 C1 N1 121.74(12)
C6 C1 N1 117.97(13)
C3 C2 C1 118.60(14)
C3 C2 C27 118.86(14)
C1 C2 C27 122.50(13)
C4 C3 C2 121.55(16)
C4 C3 H3 119.2
C2 C3 H3 119.2
C3 C4 C5 119.26(16)
C3 C4 H4 120.4
C5 C4 H4 120.4
C4 C5 C6 121.42(15)
C4 C5 H5 119.3
C6 C5 H5 119.3
C5 C6 C1 118.89(15)
C5 C6 C24 120.13(14)
C1 C6 C24 120.97(13)
N1 C7 C8 123.88(13)
N1 C7 C23 120.48(13)
C8 C7 C23 115.64(12)
C7 C8 C9 129.81(13)
C7 C8 H8 115.1
C9 C8 H8 115.1
N2 C9 C8 124.34(13)
N2 C9 C22 120.16(14)
C8 C9 C22 115.49(13)
C15 C10 C11 120.15(14)
C15 C10 N2 118.26(14)
C11 C10 N2 121.48(13)
C12 C11 C10 118.57(14)
C12 C11 C16 118.90(15)
C10 C11 C16 122.46(14)
C13 C12 C11 121.50(16)
C13 C12 H12 119.3
C11 C12 H12 119.2
C14 C13 C12 119.49(16)
C14 C13 H13 120.3
C12 C13 H13 120.3
C13 C14 C15 121.60(16)
C13 C14 H14 119.2
C15 C14 H14 119.2
C14 C15 C10 118.58(15)
C14 C15 C19 120.72(15)
C10 C15 C19 120.70(14)
C11 C16 C17 111.19(14)
C11 C16 C18 112.60(14)
C17 C16 C18 109.52(15)
C11 C16 H16 107.8
C17 C16 H16 107.8
C18 C16 H16 107.8
C16 C17 H17A 109.5
C16 C17 H17B 109.5
H17A C17 H17B 109.5
C16 C17 H17C 109.5
H17A C17 H17C 109.5
H17B C17 H17C 109.5
C16 C18 H18A 109.5
C16 C18 H18B 109.5
H18A C18 H18B 109.5
C16 C18 H18C 109.5
H18A C18 H18C 109.5
H18B C18 H18C 109.5
C21 C19 C15 111.89(15)
C21 C19 C20 109.71(15)
C15 C19 C20 113.10(15)
C21 C19 H19 107.3
C15 C19 H19 107.3
C20 C19 H19 107.3
C19 C20 H20A 109.5
C19 C20 H20B 109.5
H20A C20 H20B 109.5
C19 C20 H20C 109.5
H20A C20 H20C 109.5
H20B C20 H20C 109.5
C19 C21 H21A 109.5
C19 C21 H21B 109.5
H21A C21 H21B 109.5
C19 C21 H21C 109.5
H21A C21 H21C 109.5
H21B C21 H21C 109.5
C9 C22 H22A 109.5
C9 C22 H22B 109.5
H22A C22 H22B 109.5
C9 C22 H22C 109.5
H22A C22 H22C 109.5
H22B C22 H22C 109.5
C7 C23 H23A 109.5
C7 C23 H23B 109.5
H23A C23 H23B 109.5
C7 C23 H23C 109.5
H23A C23 H23C 109.5
H23B C23 H23C 109.5
C26 C24 C25 110.02(16)
C26 C24 C6 111.33(15)
C25 C24 C6 112.48(15)
C26 C24 H24 107.6
C25 C24 H24 107.6
C6 C24 H24 107.6
C24 C25 H25A 109.5
C24 C25 H25B 109.5
H25A C25 H25B 109.5
C24 C25 H25C 109.5
H25A C25 H25C 109.5
H25B C25 H25C 109.5
C24 C26 H26A 109.5
C24 C26 H26B 109.5
H26A C26 H26B 109.5
C24 C26 H26C 109.5
H26A C26 H26C 109.5
H26B C26 H26C 109.5
C2 C27 C28 110.07(13)
C2 C27 C29 112.89(15)
C28 C27 C29 110.04(14)
C2 C27 H27 107.9
C28 C27 H27 107.9
C29 C27 H27 107.9
C27 C28 H28A 109.5
C27 C28 H28B 109.5
H28A C28 H28B 109.5
C27 C28 H28C 109.5
H28A C28 H28C 109.5
H28B C28 H28C 109.5
C27 C29 H29A 109.5
C27 C29 H29B 109.5
H29A C29 H29B 109.5
C27 C29 H29C 109.5
H29A C29 H29C 109.5
H29B C29 H29C 109.5
N3 C30 C31 124.95(14)
N3 C30 H30 117.5
C31 C30 H30 117.5
C30 C31 C32 119.88(14)
C30 C31 H31 120.1
C32 C31 H31 120.1
N4 C32 C31 121.80(15)
N4 C32 C33 122.56(15)
C31 C32 C33 115.64(13)
C34 C33 C32 119.75(14)
C34 C33 H33 120.1
C32 C33 H33 120.1
N3 C34 C33 124.58(14)
N3 C34 H34 117.7
C33 C34 H34 117.7
N4 C35 H35A 109.5
N4 C35 H35B 109.5
H35A C35 H35B 109.5
N4 C35 H35C 109.5
H35A C35 H35C 109.5
H35B C35 H35C 109.5
N4 C36 H36A 109.5
N4 C36 H36B 109.5
H36A C36 H36B 109.5
N4 C36 H36C 109.5
H36A C36 H36C 109.5
H36B C36 H36C 109.5
O1 C37 O3 122.00(14)
O1 C37 C38 121.13(13)
O3 C37 C38 116.88(12)
O1 C37 Mg1 46.23(7)
O3 C37 Mg1 163.00(10)
C38 C37 Mg1 76.27(8)
O2 C38 C37 107.76(11)
O2 C38 C39 111.89(13)
C37 C38 C39 109.60(13)
O2 C38 C40 111.52(13)
C37 C38 C40 106.70(12)
C39 C38 C40 109.21(12)
C38 C39 H39A 109.5
C38 C39 H39B 109.5
H39A C39 H39B 109.5
C38 C39 H39C 109.5
H39A C39 H39C 109.5
H39B C39 H39C 109.5
C38 C40 H40A 109.5
C38 C40 H40B 109.5
H40A C40 H40B 109.5
C38 C40 H40C 109.5
H40A C40 H40C 109.5
H40B C40 H40C 109.5
O3 C41 C42 108.53(14)
O3 C41 H41A 110
C42 C41 H41A 110
O3 C41 H41B 110
C42 C41 H41B 110
H41A C41 H41B 108.4
C41 C42 H42A 109.5
C41 C42 H42B 109.5
H42A C42 H42B 109.5
C41 C42 H42C 109.5
H42A C42 H42C 109.5
H42B C42 H42C 109.5
O2 Mg1 N1 98.23(5)
O2 Mg1 N2 137.37(5)
N1 Mg1 N2 89.68(5)
O2 Mg1 N3 117.41(5)
N1 Mg1 N3 97.52(5)
N2 Mg1 N3 102.75(5)
O2 Mg1 O1 78.33(4)
N1 Mg1 O1 170.33(5)
N2 Mg1 O1 86.95(4)
N3 Mg1 O1 92.06(4)
O2 Mg1 C37 55.06(4)
N1 Mg1 C37 149.92(5)
N2 Mg1 C37 101.47(5)
N3 Mg1 C37 106.91(5)
O1 Mg1 C37 23.88(4)
C7 N1 C1 118.15(12)
C7 N1 Mg1 122.76(10)
C1 N1 Mg1 119.09(8)
C9 N2 C10 117.55(12)
C9 N2 Mg1 122.56(10)
C10 N2 Mg1 119.79(9)
C30 N3 C34 115.12(12)
C30 N3 Mg1 122.13(9)
C34 N3 Mg1 122.48(10)
C32 N4 C35 121.36(16)
C32 N4 C36 121.32(16)
C35 N4 C36 117.31(16)
C37 O1 Mg1 109.89(9)
C38 O2 Mg1 120.90(9)
C37 O3 C41 116.37(11)

loop_
_geom_bond_atom_site_label_1
_geom_bond_atom_site_label_2
_geom_bond_distance
C1A C2A 1.478(4)
C1A H1A1 0.98
C1A H1A2 0.98
C1A H1A3 0.98
C2A O1A 1.412(3)
C2A H2A1 0.99
C2A H2A2 0.99
C3A O1A 1.403(2)
C3A C4A 1.479(3)
C3A H3A1 0.99
C3A H3A2 0.99
C4A H4A1 0.98
C4A H4A2 0.98
C4A H4A3 0.98
C1 C2 1.400(2)
C1 C6 1.409(2)
C1 N1 1.4403(18)
C2 C3 1.395(2)
C2 C27 1.518(2)
C3 C4 1.379(2)
C3 H3 0.95
C4 C5 1.380(3)
C4 H4 0.95
C5 C6 1.387(2)
C5 H5 0.95
C6 C24 1.521(2)
C7 N1 1.3292(17)
C7 C8 1.405(2)
C7 C23 1.518(2)
C8 C9 1.407(2)
C8 H8 0.95
C9 N2 1.3325(18)
C9 C22 1.521(2)
C10 C15 1.411(2)
C10 C11 1.412(2)
C10 N2 1.4406(19)
C11 C12 1.393(2)
C11 C16 1.523(2)
C12 C13 1.381(2)
C12 H12 0.95
C13 C14 1.378(3)
C13 H13 0.95
C14 C15 1.393(2)
C14 H14 0.95
C15 C19 1.526(2)
C16 C17 1.524(2)
C16 C18 1.533(2)
C16 H16 1
C17 H17A 0.98
C17 H17B 0.98
C17 H17C 0.98
C18 H18A 0.98
C18 H18B 0.98
C18 H18C 0.98
C19 C21 1.524(3)
C19 C20 1.528(2)
C19 H19 1
C20 H20A 0.98
C20 H20B 0.98
C20 H20C 0.98
C21 H21A 0.98
C21 H21B 0.98
C21 H21C 0.98
C22 H22A 0.98
C22 H22B 0.98
C22 H22C 0.98
C23 H23A 0.98
C23 H23B 0.98
C23 H23C 0.98
C24 C26 1.516(3)
C24 C25 1.520(2)
C24 H24 1
C25 H25A 0.98
C25 H25B 0.98
C25 H25C 0.98
C26 H26A 0.98
C26 H26B 0.98
C26 H26C 0.98
C27 C28 1.521(2)
C27 C29 1.526(2)
C27 H27 1
C28 H28A 0.98
C28 H28B 0.98
C28 H28C 0.98
C29 H29A 0.98
C29 H29B 0.98
C29 H29C 0.98
C30 N3 1.3404(19)
C30 C31 1.372(2)
C30 H30 0.95
C31 C32 1.405(2)
C31 H31 0.95
C32 N4 1.360(2)
C32 C33 1.412(2)
C33 C34 1.372(2)
C33 H33 0.95
C34 N3 1.3513(18)
C34 H34 0.95
C35 N4 1.451(3)
C35 H35A 0.98
C35 H35B 0.98
C35 H35C 0.98
C36 N4 1.455(3)
C36 H36A 0.98
C36 H36B 0.98
C36 H36C 0.98
C37 O1 1.2228(16)
C37 O3 1.3311(17)
C37 C38 1.530(2)
C37 Mg1 2.8399(15)
C38 O2 1.3741(18)
C38 C39 1.535(2)
C38 C40 1.537(2)
C39 H39A 0.98
C39 H39B 0.98
C39 H39C 0.98
C40 H40A 0.98
C40 H40B 0.98
C40 H40C 0.98
C41 O3 1.4628(19)
C41 C42 1.479(2)
C41 H41A 0.99
C41 H41B 0.99
C42 H42A 0.98
C42 H42B 0.98
C42 H42C 0.98
Mg1 O2 1.9313(11)
Mg1 N1 2.1132(13)
Mg1 N2 2.1167(12)
Mg1 N3 2.1500(12)
Mg1 O1 2.1807(11)
